data_4061644
loop_
_publ_author_name
'Hanbaek Lee'
'Paul R. Sharp'

_publ_section_title
;
 Nickel and Platinum sigma-Bonded Derivatives of Corannulene
;
_journal_name_full Organometallics
_journal_paper_doi 10.1021/om050464b
_journal_year 2005
_chemical_formula_sum 'C47.5 H70.37 Br3.63 P4 Pt2'
_chemical_formula_weight 1445.54
_space_group_IT_number 14
_symmetry_cell_setting monoclinic
_symmetry_space_group_name_Hall '-P 2ybc'
_symmetry_space_group_name_H-M 'P 1 21/c 1'
_cell_angle_alpha 90.00
_cell_angle_beta 96.5830(10)
_cell_angle_gamma 90.00
_cell_formula_units_Z 4
_cell_length_a 9.6046(4)
_cell_length_b 27.3175(11)
_cell_length_c 20.0055(9)
_cell_measurement_temperature 173(2)
_cell_volume 5214.3(4)
_diffrn_ambient_temperature 173(2)
_exptl_crystal_density_diffrn 1.841
_cod_depositor_comments
;
The following automatic conversions were performed:
'_symmetry_cell_setting' value 'Monoclinic' changed to 'monoclinic'
according to '/home/saulius/struct/CIF-dictionaries/cif_core.dic'
dictionary named 'cif_core.dic' version 2.4.1 from 2010-06-29.

Automatic conversion script
Id: cif_fix_enum 1527 2010-12-29 10:47:43Z saulius 
;
_cod_original_sg_symbol_H-M 'P 21/c'
_cod_original_formula_sum 'C47.50 H70.37 Br3.63 P4 Pt2'
_cod_database_code 4061644

loop_
_symmetry_equiv_pos_as_xyz
'x, y, z'
'-x, y+1/2, -z+1/2'
'-x, -y, -z'
'x, -y-1/2, z-1/2'

loop_
_atom_site_label
_atom_site_type_symbol
_atom_site_fract_x
_atom_site_fract_y
_atom_site_fract_z
_atom_site_U_iso_or_equiv
_atom_site_adp_type
_atom_site_occupancy
_atom_site_symmetry_multiplicity
_atom_site_calc_flag
_atom_site_refinement_flags
_atom_site_disorder_assembly
_atom_site_disorder_group
Pt1 Pt 0.16247(3) 0.498681(10) 0.812158(14) 0.02787(8) Uani 1 1 d . A .
Pt2 Pt 0.08353(3) 0.702580(10) 0.510736(13) 0.02495(8) Uani 1 1 d . E .
Br1 Br 0.4048(2) 0.54371(6) 0.93064(7) 0.0748(8) Uani 0.631(3) 1 d P A 1
Br2 Br -0.00716(10) 0.43166(3) 0.83319(6) 0.0613(3) Uani 1 1 d . . .
Br5 Br -0.11439(8) 0.70750(3) 0.41669(4) 0.0386(2) Uani 1 1 d . . .
Br6 Br 0.31463(10) 0.79594(3) 0.56607(5) 0.0527(2) Uani 1 1 d . . .
P1 P 0.3197(2) 0.43882(7) 0.79079(11) 0.0370(5) Uani 1 1 d . A .
P2 P 0.0020(3) 0.55562(9) 0.83950(12) 0.0496(6) Uani 1 1 d . . .
P3 P 0.2305(3) 0.67744(10) 0.43396(11) 0.0507(6) Uani 1 1 d . . .
P4 P -0.0604(2) 0.73084(7) 0.58786(10) 0.0328(5) Uani 1 1 d . . .
C1 C 0.3978(8) 0.5702(3) 0.8427(4) 0.0314(17) Uani 1 1 d . . .
H1 H 0.4038 0.5554 0.8859 0.038 Uiso 0.369(3) 1 calc PR A 2
C2 C 0.2980(7) 0.5515(2) 0.7929(3) 0.0234(15) Uani 1 1 d . A .
C3 C 0.1768(7) 0.5729(2) 0.6730(3) 0.0230(15) Uani 1 1 d . A .
H3 H 0.1087 0.5477 0.6725 0.028 Uiso 1 1 calc R . .
C4 C 0.1613(7) 0.6085(2) 0.6226(3) 0.0243(15) Uani 1 1 d . . .
H4 H 0.0826 0.6070 0.5892 0.029 Uiso 1 1 calc R . .
C5 C 0.2431(7) 0.6948(2) 0.5849(3) 0.0247(15) Uani 1 1 d . . .
C6 C 0.3367(7) 0.7321(2) 0.6067(3) 0.0256(16) Uani 1 1 d . E .
C7 C 0.5135(8) 0.7654(3) 0.7056(4) 0.0369(19) Uani 1 1 d . A .
H7 H 0.5118 0.7983 0.6903 0.044 Uiso 1 1 calc R . .
C8 C 0.5824(8) 0.7547(3) 0.7693(4) 0.041(2) Uani 1 1 d . A .
H8 H 0.6261 0.7805 0.7959 0.049 Uiso 1 1 calc R . .
C9 C 0.6101(8) 0.6887(3) 0.8644(4) 0.042(2) Uani 1 1 d . A .
H9 H 0.6582 0.7091 0.8979 0.050 Uiso 1 1 calc R . .
C10 C 0.5626(8) 0.6436(3) 0.8825(4) 0.041(2) Uani 1 1 d . . .
H10 H 0.5764 0.6341 0.9285 0.049 Uiso 1 1 calc R A .
C11 C 0.4925(7) 0.6101(2) 0.8339(4) 0.0296(17) Uani 1 1 d . A .
C12 C 0.2925(7) 0.5731(2) 0.7258(3) 0.0226(15) Uani 1 1 d . . .
C13 C 0.2618(7) 0.6476(2) 0.6199(3) 0.0202(14) Uani 1 1 d . A .
C14 C 0.4457(7) 0.7288(3) 0.6627(3) 0.0273(16) Uani 1 1 d . . .
C15 C 0.5885(7) 0.7058(3) 0.7952(4) 0.0325(17) Uani 1 1 d . . .
C16 C 0.5394(7) 0.6707(3) 0.7493(4) 0.0278(16) Uani 1 1 d . A .
C17 C 0.4942(7) 0.6236(2) 0.7676(3) 0.0269(16) Uani 1 1 d . . .
C18 C 0.3953(7) 0.6062(2) 0.7147(3) 0.0218(15) Uani 1 1 d . A .
C19 C 0.3809(7) 0.6419(2) 0.6632(3) 0.0236(15) Uani 1 1 d . . .
C20 C 0.4718(7) 0.6812(2) 0.6851(3) 0.0226(15) Uani 1 1 d . A .
C21 C 0.3495(12) 0.3941(3) 0.8576(5) 0.074(3) Uani 1 1 d . . .
H21A H 0.2586 0.3792 0.8648 0.089 Uiso 1 1 calc R B 2
H21B H 0.4100 0.3678 0.8428 0.089 Uiso 1 1 calc R B 2
C22 C 0.4146(14) 0.4136(5) 0.9214(5) 0.108(5) Uani 1 1 d . C 2
H22A H 0.4263 0.3873 0.9548 0.162 Uiso 1 1 calc R C 2
H22B H 0.3548 0.4393 0.9371 0.162 Uiso 1 1 calc R C 2
H22C H 0.5064 0.4274 0.9153 0.162 Uiso 1 1 calc R C 2
C23 C 0.2572(9) 0.4015(3) 0.7175(5) 0.055(3) Uani 1 1 d . . .
H23A H 0.3279 0.3759 0.7118 0.066 Uiso 1 1 calc R C .
H23B H 0.1697 0.3848 0.7264 0.066 Uiso 1 1 calc R . .
C24 C 0.2291(11) 0.4300(4) 0.6527(5) 0.068(3) Uani 1 1 d . C .
H24A H 0.1953 0.4077 0.6160 0.102 Uiso 1 1 calc R . .
H24B H 0.3158 0.4457 0.6424 0.102 Uiso 1 1 calc R . .
H24C H 0.1579 0.4550 0.6575 0.102 Uiso 1 1 calc R . .
C25 C 0.4928(8) 0.4586(3) 0.7749(4) 0.042(2) Uani 1 1 d . . .
H25A H 0.4830 0.4786 0.7333 0.051 Uiso 1 1 calc R C .
H25B H 0.5306 0.4803 0.8123 0.051 Uiso 1 1 calc R . .
C26 C 0.6007(9) 0.4184(3) 0.7672(5) 0.064(3) Uani 1 1 d . C .
H26A H 0.6896 0.4333 0.7584 0.096 Uiso 1 1 calc R . .
H26B H 0.5664 0.3970 0.7296 0.096 Uiso 1 1 calc R . .
H26C H 0.6153 0.3991 0.8087 0.096 Uiso 1 1 calc R . .
C27 C -0.184(2) 0.5427(11) 0.8004(13) 0.054(6) Uani 0.685(15) 1 d P D 1
H27A H -0.2148 0.5104 0.8154 0.065 Uiso 0.685(15) 1 calc PR D 1
H27B H -0.2480 0.5681 0.8143 0.065 Uiso 0.685(15) 1 calc PR D 1
C28 C -0.185(3) 0.5431(13) 0.7246(19) 0.099(12) Uani 0.685(15) 1 d P D 1
H28A H -0.2799 0.5368 0.7033 0.149 Uiso 0.685(15) 1 calc PR D 1
H28B H -0.1214 0.5177 0.7113 0.149 Uiso 0.685(15) 1 calc PR D 1
H28C H -0.1531 0.5752 0.7102 0.149 Uiso 0.685(15) 1 calc PR D 1
C29 C -0.0153(19) 0.5610(7) 0.9266(7) 0.062(5) Uani 0.685(15) 1 d P D 1
H29A H -0.0903 0.5851 0.9318 0.075 Uiso 0.685(15) 1 calc PR D 1
H29B H -0.0474 0.5290 0.9424 0.075 Uiso 0.685(15) 1 calc PR D 1
C30 C 0.116(2) 0.5764(8) 0.9733(7) 0.122(9) Uani 0.685(15) 1 d P D 1
H30A H 0.0944 0.5769 1.0200 0.183 Uiso 0.685(15) 1 calc PR D 1
H30B H 0.1456 0.6091 0.9606 0.183 Uiso 0.685(15) 1 calc PR D 1
H30C H 0.1918 0.5529 0.9690 0.183 Uiso 0.685(15) 1 calc PR D 1
C31 C 0.0438(14) 0.6215(4) 0.8135(7) 0.038(3) Uani 0.685(15) 1 d P D 1
H31A H 0.1357 0.6312 0.8373 0.046 Uiso 0.685(15) 1 calc PR D 1
H31B H 0.0523 0.6220 0.7646 0.046 Uiso 0.685(15) 1 calc PR D 1
C32 C -0.0616(13) 0.6579(4) 0.8278(6) 0.098(4) Uani 1 1 d . . .
H32A H -0.0340 0.6903 0.8129 0.147 Uiso 1 1 calc R D 1
H32B H -0.0682 0.6588 0.8764 0.147 Uiso 1 1 calc R D 1
H32C H -0.1528 0.6490 0.8039 0.147 Uiso 1 1 calc R D 1
C33 C 0.3931(16) 0.6429(7) 0.4725(7) 0.027(4) Uiso 0.497(15) 1 d P E 1
H33A H 0.4453 0.6643 0.5066 0.033 Uiso 0.497(15) 1 calc PR E 1
H33B H 0.3619 0.6139 0.4964 0.033 Uiso 0.497(15) 1 calc PR E 1
C34 C 0.493(2) 0.6259(8) 0.4244(10) 0.043(5) Uiso 0.497(15) 1 d P E 1
H34A H 0.5719 0.6086 0.4495 0.065 Uiso 0.497(15) 1 calc PR E 1
H34B H 0.5283 0.6543 0.4015 0.065 Uiso 0.497(15) 1 calc PR E 1
H34C H 0.4442 0.6038 0.3910 0.065 Uiso 0.497(15) 1 calc PR E 1
C35 C 0.330(2) 0.7340(8) 0.4002(10) 0.064(7) Uani 0.497(15) 1 d P E 1
H35A H 0.3944 0.7472 0.4381 0.076 Uiso 0.497(15) 1 calc PR E 1
H35B H 0.3886 0.7217 0.3661 0.076 Uiso 0.497(15) 1 calc PR E 1
C36 C 0.2570(16) 0.7689(5) 0.3744(7) 0.110(5) Uani 1 1 d . . .
H36A H 0.3186 0.7943 0.3597 0.166 Uiso 1 1 calc R E 1
H36B H 0.2008 0.7825 0.4079 0.166 Uiso 1 1 calc R E 1
H36C H 0.1947 0.7569 0.3356 0.166 Uiso 1 1 calc R E 1
C37 C 0.1750(17) 0.6447(6) 0.3652(8) 0.038(5) Uiso 0.497(15) 1 d P E 1
H37A H 0.0926 0.6609 0.3403 0.045 Uiso 0.497(15) 1 calc PR E 1
H37B H 0.2501 0.6432 0.3352 0.045 Uiso 0.497(15) 1 calc PR E 1
C38 C 0.135(2) 0.5922(8) 0.3846(13) 0.063(7) Uani 0.497(15) 1 d P E 1
H38A H 0.1036 0.5736 0.3437 0.094 Uiso 0.497(15) 1 calc PR E 1
H38B H 0.0593 0.5936 0.4134 0.094 Uiso 0.497(15) 1 calc PR E 1
H38C H 0.2169 0.5760 0.4088 0.094 Uiso 0.497(15) 1 calc PR E 1
C39 C 0.0250(9) 0.7558(4) 0.6654(4) 0.059(3) Uani 1 1 d . E .
H39A H 0.0777 0.7290 0.6904 0.071 Uiso 1 1 calc R . .
H39B H 0.0941 0.7804 0.6542 0.071 Uiso 1 1 calc R . .
C40 C -0.0694(10) 0.7796(4) 0.7123(4) 0.067(3) Uani 1 1 d . . .
H40A H -0.0122 0.7918 0.7525 0.100 Uiso 1 1 calc R E .
H40B H -0.1366 0.7554 0.7254 0.100 Uiso 1 1 calc R . .
H40C H -0.1203 0.8069 0.6890 0.100 Uiso 1 1 calc R . .
C41 C -0.1666(11) 0.6816(4) 0.6229(6) 0.075(3) Uani 1 1 d . E .
H41A H -0.1020 0.6599 0.6513 0.090 Uiso 1 1 calc R . .
H41B H -0.2297 0.6971 0.6525 0.090 Uiso 1 1 calc R . .
C42 C -0.2472(11) 0.6530(4) 0.5759(6) 0.091(4) Uani 1 1 d . . .
H42A H -0.2985 0.6285 0.5992 0.137 Uiso 1 1 calc R E .
H42B H -0.1860 0.6364 0.5471 0.137 Uiso 1 1 calc R . .
H42C H -0.3139 0.6738 0.5482 0.137 Uiso 1 1 calc R . .
C43 C -0.1873(11) 0.7758(4) 0.5565(5) 0.074(4) Uani 1 1 d . E .
H43A H -0.2523 0.7614 0.5197 0.089 Uiso 1 1 calc R . .
H43B H -0.2429 0.7858 0.5929 0.089 Uiso 1 1 calc R . .
C44 C -0.1163(12) 0.8202(4) 0.5305(5) 0.077(3) Uani 1 1 d . . .
H44A H -0.1873 0.8444 0.5139 0.115 Uiso 1 1 calc R E .
H44B H -0.0629 0.8104 0.4938 0.115 Uiso 1 1 calc R . .
H44C H -0.0526 0.8346 0.5671 0.115 Uiso 1 1 calc R . .
C45 C 0.422(2) 0.5167(5) 0.5464(7) 0.098(5) Uani 1 1 d . . .
H45 H 0.3665 0.5291 0.5792 0.117 Uiso 1 1 calc R . .
C46 C 0.558(2) 0.5269(5) 0.5521(8) 0.102(5) Uani 1 1 d . G .
H46 H 0.5968 0.5456 0.5897 0.123 Uiso 1 1 calc R . .
C47 C 0.644(2) 0.5121(6) 0.5075(11) 0.124(6) Uani 1 1 d . . .
H47 H 0.7405 0.5203 0.5116 0.148 Uiso 0.50 1 calc PR F 2
C48 C 0.824(3) 0.5272(14) 0.524(2) 0.188(19) Uani 0.50 1 d P G 1
H48A H 0.8559 0.5421 0.4841 0.282 Uiso 0.50 1 calc PR G 1
H48B H 0.8781 0.4974 0.5359 0.282 Uiso 0.50 1 calc PR G 1
H48C H 0.8372 0.5503 0.5618 0.282 Uiso 0.50 1 calc PR G 1
C27' C -0.155(7) 0.551(3) 0.809(4) 0.07(3) Uiso 0.315(15) 1 d P D 2
H27C H -0.2015 0.5810 0.8220 0.089 Uiso 0.315(15) 1 calc PR D 2
H27D H -0.1939 0.5237 0.8344 0.089 Uiso 0.315(15) 1 calc PR D 2
C28' C -0.211(6) 0.541(2) 0.730(3) 0.043(12) Uiso 0.315(15) 1 d P D 2
H28D H -0.3136 0.5391 0.7246 0.064 Uiso 0.315(15) 1 calc PR D 2
H28E H -0.1719 0.5104 0.7151 0.064 Uiso 0.315(15) 1 calc PR D 2
H28F H -0.1815 0.5683 0.7028 0.064 Uiso 0.315(15) 1 calc PR D 2
C29' C -0.027(4) 0.5348(16) 0.937(2) 0.067(12) Uiso 0.315(15) 1 d P D 2
H29C H -0.0087 0.4992 0.9408 0.080 Uiso 0.315(15) 1 calc PR D 2
H29D H 0.0462 0.5513 0.9679 0.080 Uiso 0.315(15) 1 calc PR D 2
C30' C -0.163(3) 0.5443(15) 0.9617(17) 0.084(14) Uani 0.315(15) 1 d P D 2
H30E H -0.1645 0.5293 1.0061 0.126 Uiso 0.315(15) 1 calc PR D 2
H30D H -0.2386 0.5303 0.9303 0.126 Uiso 0.315(15) 1 calc PR D 2
H30F H -0.1774 0.5797 0.9652 0.126 Uiso 0.315(15) 1 calc PR D 2
C31' C 0.014(4) 0.6122(14) 0.842(2) 0.071(13) Uiso 0.315(15) 1 d P D 2
H31C H 0.0512 0.6172 0.8899 0.085 Uiso 0.315(15) 1 calc PR D 2
H31D H 0.0962 0.6174 0.8172 0.085 Uiso 0.315(15) 1 calc PR D 2
C33' C 0.4019(18) 0.6647(8) 0.4633(9) 0.042(5) Uiso 0.503(15) 1 d P E 2
H33C H 0.4454 0.6954 0.4818 0.050 Uiso 0.503(15) 1 calc PR E 2
H33D H 0.4013 0.6416 0.5014 0.050 Uiso 0.503(15) 1 calc PR E 2
C34' C 0.498(3) 0.6431(9) 0.4145(12) 0.064(7) Uiso 0.503(15) 1 d P E 2
H34D H 0.5922 0.6379 0.4383 0.096 Uiso 0.503(15) 1 calc PR E 2
H34E H 0.5045 0.6659 0.3771 0.096 Uiso 0.503(15) 1 calc PR E 2
H34F H 0.4602 0.6118 0.3969 0.096 Uiso 0.503(15) 1 calc PR E 2
C35' C 0.223(2) 0.7144(9) 0.3614(9) 0.072(8) Uani 0.503(15) 1 d P E 2
H35C H 0.2886 0.7011 0.3315 0.086 Uiso 0.503(15) 1 calc PR E 2
H35D H 0.1270 0.7120 0.3371 0.086 Uiso 0.503(15) 1 calc PR E 2
C37' C 0.149(2) 0.6172(8) 0.3868(11) 0.045(6) Uiso 0.503(15) 1 d P E 2
H37C H 0.0573 0.6255 0.3612 0.054 Uiso 0.503(15) 1 calc PR E 2
H37D H 0.2120 0.6056 0.3545 0.054 Uiso 0.503(15) 1 calc PR E 2
C38' C 0.128(3) 0.5769(8) 0.4367(14) 0.109(12) Uani 0.503(15) 1 d P E 2
H38D H 0.0879 0.5481 0.4125 0.163 Uiso 0.503(15) 1 calc PR E 2
H38E H 0.0648 0.5882 0.4685 0.163 Uiso 0.503(15) 1 calc PR E 2
H38F H 0.2190 0.5682 0.4614 0.163 Uiso 0.503(15) 1 calc PR E 2

loop_
_atom_site_aniso_label
_atom_site_aniso_U_11
_atom_site_aniso_U_22
_atom_site_aniso_U_33
_atom_site_aniso_U_23
_atom_site_aniso_U_13
_atom_site_aniso_U_12
Pt1 0.03281(16) 0.02173(14) 0.02985(15) 0.00568(12) 0.00693(12) 0.00375(13)
Pt2 0.02528(15) 0.02618(15) 0.02291(13) 0.00447(12) 0.00064(11) 0.00413(12)
Br1 0.1327(18) 0.0542(11) 0.0283(8) 0.0149(6) -0.0296(9) -0.0422(10)
Br2 0.0475(6) 0.0521(6) 0.0871(8) 0.0260(5) 0.0200(5) -0.0081(4)
Br5 0.0370(4) 0.0449(5) 0.0312(4) -0.0021(4) -0.0072(3) 0.0096(4)
Br6 0.0582(6) 0.0371(5) 0.0604(6) 0.0205(4) -0.0037(5) -0.0077(4)
P1 0.0402(13) 0.0205(10) 0.0520(13) 0.0027(9) 0.0127(11) 0.0059(9)
P2 0.0438(14) 0.0556(15) 0.0484(14) -0.0108(11) 0.0012(11) 0.0221(12)
P3 0.0590(16) 0.0650(16) 0.0301(11) 0.0071(11) 0.0138(11) 0.0246(13)
P4 0.0281(11) 0.0339(11) 0.0360(11) -0.0036(9) 0.0019(9) 0.0049(9)
C1 0.037(4) 0.024(4) 0.032(4) 0.010(3) -0.001(4) 0.004(3)
C2 0.035(4) 0.013(3) 0.022(3) 0.002(3) 0.002(3) 0.004(3)
C3 0.028(4) 0.015(3) 0.026(4) -0.002(3) 0.001(3) 0.000(3)
C4 0.023(4) 0.025(4) 0.025(4) -0.004(3) 0.003(3) -0.003(3)
C5 0.022(4) 0.026(4) 0.027(3) 0.007(3) 0.004(3) 0.005(3)
C6 0.024(4) 0.020(4) 0.033(4) 0.010(3) 0.001(3) -0.004(3)
C7 0.039(5) 0.026(4) 0.045(5) 0.012(4) 0.001(4) -0.012(4)
C8 0.027(4) 0.037(5) 0.059(6) -0.006(4) 0.003(4) -0.013(4)
C9 0.039(5) 0.042(5) 0.042(5) -0.004(4) -0.009(4) -0.013(4)
C10 0.041(5) 0.046(5) 0.030(4) 0.006(4) -0.015(4) -0.007(4)
C11 0.026(4) 0.026(4) 0.035(4) 0.008(3) -0.003(3) 0.006(3)
C12 0.031(4) 0.012(3) 0.025(4) 0.001(3) 0.004(3) 0.008(3)
C13 0.022(4) 0.027(4) 0.013(3) 0.003(3) 0.005(3) 0.003(3)
C14 0.020(4) 0.032(4) 0.030(4) 0.005(3) 0.005(3) -0.005(3)
C15 0.019(4) 0.031(4) 0.047(5) 0.005(4) -0.001(3) -0.010(3)
C16 0.011(3) 0.034(4) 0.037(4) 0.002(3) -0.001(3) -0.002(3)
C17 0.026(4) 0.025(4) 0.029(4) 0.001(3) 0.002(3) 0.004(3)
C18 0.027(4) 0.020(4) 0.019(3) 0.004(3) 0.002(3) 0.009(3)
C19 0.030(4) 0.020(4) 0.022(3) 0.000(3) 0.007(3) 0.000(3)
C20 0.016(3) 0.028(4) 0.025(3) 0.001(3) 0.007(3) 0.003(3)
C21 0.092(8) 0.052(6) 0.086(8) 0.030(6) 0.042(7) 0.037(6)
C22 0.139(12) 0.130(12) 0.051(7) 0.035(7) -0.005(8) 0.059(10)
C23 0.051(6) 0.031(5) 0.085(7) -0.018(5) 0.013(5) -0.009(4)
C24 0.064(7) 0.075(7) 0.064(7) -0.033(6) 0.006(6) -0.003(6)
C25 0.035(5) 0.041(5) 0.053(5) -0.013(4) 0.009(4) 0.005(4)
C26 0.038(5) 0.067(7) 0.084(7) -0.028(6) 0.002(5) 0.014(5)
C27 0.025(9) 0.068(13) 0.067(14) -0.016(11) -0.006(9) 0.011(10)
C28 0.022(12) 0.15(2) 0.11(2) 0.030(15) -0.024(13) 0.008(13)
C29 0.099(13) 0.052(11) 0.041(8) 0.003(8) 0.029(9) 0.009(9)
C30 0.18(2) 0.17(2) 0.022(8) -0.016(10) 0.025(11) -0.041(17)
C31 0.041(7) 0.032(7) 0.046(8) -0.001(6) 0.024(7) 0.011(5)
C32 0.100(10) 0.084(9) 0.108(10) 0.027(8) -0.002(8) 0.022(8)
C35 0.063(15) 0.086(16) 0.048(12) 0.016(11) 0.033(11) 0.035(12)
C36 0.133(13) 0.090(10) 0.113(12) 0.022(9) 0.034(10) -0.022(10)
C38 0.063(14) 0.035(13) 0.086(18) 0.013(13) -0.007(12) 0.002(11)
C39 0.049(6) 0.101(8) 0.028(4) -0.006(5) 0.002(4) 0.017(5)
C40 0.072(7) 0.092(8) 0.032(5) -0.018(5) -0.008(5) 0.030(6)
C41 0.060(7) 0.080(8) 0.090(8) -0.010(7) 0.029(6) -0.007(6)
C42 0.056(7) 0.101(9) 0.123(11) -0.020(8) 0.034(7) -0.045(7)
C43 0.082(8) 0.093(8) 0.042(5) -0.018(5) -0.019(5) 0.053(7)
C44 0.130(11) 0.045(6) 0.056(6) 0.012(5) 0.011(7) 0.026(6)
C45 0.186(17) 0.048(7) 0.070(9) 0.010(7) 0.062(11) 0.050(9)
C46 0.155(16) 0.070(9) 0.081(11) 0.005(8) 0.007(11) -0.019(11)
C47 0.161(17) 0.084(12) 0.128(15) 0.033(11) 0.022(14) 0.017(11)
C48 0.049(17) 0.24(4) 0.28(5) 0.09(4) 0.02(2) -0.01(2)
C30' 0.04(2) 0.15(4) 0.06(2) -0.01(2) 0.016(17) 0.04(2)
C35' 0.040(11) 0.15(2) 0.025(9) 0.022(12) 0.009(9) 0.021(13)
C38' 0.17(3) 0.051(15) 0.09(2) -0.016(14) -0.06(2) 0.010(16)

loop_
_geom_bond_atom_site_label_1
_geom_bond_atom_site_label_2
_geom_bond_distance
_geom_bond_site_symmetry_2
_geom_bond_publ_flag
Pt1 C2 2.011(7) . ?
Pt1 P1 2.299(2) . ?
Pt1 P2 2.300(2) . ?
Pt1 Br2 2.5179(9) . ?
Pt2 C5 2.019(6) . ?
Pt2 P3 2.306(2) . ?
Pt2 P4 2.319(2) . ?
Pt2 Br5 2.5203(7) . ?
Br1 C1 1.896(7) . ?
Br6 C6 1.925(6) . ?
P1 C21 1.808(9) . ?
P1 C25 1.811(8) . ?
P1 C23 1.829(9) . ?
P2 C31' 1.55(4) . ?
P2 C27' 1.56(6) . ?
P2 C29 1.775(14) . ?
P2 C27 1.89(2) . ?
P2 C31 1.930(14) . ?
P2 C29' 2.08(4) . ?
P3 C37 1.676(15) . ?
P3 C33' 1.719(17) . ?
P3 C35' 1.762(18) . ?
P3 C33 1.911(15) . ?
P3 C37' 2.01(2) . ?
P3 C35 1.98(2) . ?
P4 C43 1.793(9) . ?
P4 C39 1.804(8) . ?
P4 C41 1.872(10) . ?
C1 C2 1.397(9) . ?
C1 C11 1.444(10) . ?
C2 C12 1.461(9) . ?
C3 C4 1.396(9) . ?
C3 C12 1.443(9) . ?
C4 C13 1.444(9) . ?
C5 C6 1.397(9) . ?
C5 C13 1.468(9) . ?
C6 C14 1.446(9) . ?
C7 C8 1.398(10) . ?
C7 C14 1.425(10) . ?
C8 C15 1.433(10) . ?
C9 C10 1.378(10) . ?
C9 C15 1.452(10) . ?
C10 C11 1.443(10) . ?
C11 C17 1.378(9) . ?
C12 C18 1.375(9) . ?
C13 C19 1.362(9) . ?
C14 C20 1.389(9) . ?
C15 C16 1.373(10) . ?
C16 C20 1.399(9) . ?
C16 C17 1.419(9) . ?
C17 C18 1.421(9) . ?
C18 C19 1.416(9) . ?
C19 C20 1.421(9) . ?
C21 C22 1.457(15) . ?
C23 C24 1.511(13) . ?
C25 C26 1.531(10) . ?
C27 C28 1.51(5) . ?
C29 C30 1.54(2) . ?
C31 C32 1.471(16) . ?
C32 C31' 1.46(4) . ?
C33 C34 1.51(3) . ?
C35 C36 1.26(2) . ?
C36 C35' 1.54(3) . ?
C37 C38 1.54(2) . ?
C39 C40 1.523(11) . ?
C41 C42 1.390(13) . ?
C43 C44 1.512(14) . ?
C45 C46 1.331(19) . ?
C45 C47 1.42(2) 3_666 ?
C46 C47 1.34(2) . ?
C47 C45 1.42(2) 3_666 ?
C47 C48 1.77(3) . ?
C27' C28' 1.64(9) . ?
C29' C30' 1.48(5) . ?
C33' C34' 1.54(3) . ?
C37' C38' 1.51(3) . ?
